data_4312285
loop_
_publ_author_name
'Sanjay K. Singh'
'Manoj Trivedi'
'M. Chandra'
'Abhaya N. Sahay'
'Daya Shankar Pandey'

_publ_section_title
;
 Luminescent Piano-Stool Complexes Incorporating
 1-(4-Cyanophenyl)imidazole: Synthesis, Spectral, and Structural Studies
;
_journal_name_full 'Inorganic Chemistry'
_journal_page_first 8600
_journal_page_last 8608
_journal_paper_doi 10.1021/ic049256m
_journal_volume 43
_journal_year 2004
_chemical_formula_moiety 'C20 H21 Cl2 N3 Ru'
_chemical_formula_sum 'C20 H21 Cl2 N3 Ru'
_chemical_formula_weight 475.37
_chemical_name_systematic
; 
 ? 
;
_space_group_IT_number 4
_symmetry_cell_setting monoclinic
_symmetry_space_group_name_Hall 'P 2yb'
_symmetry_space_group_name_H-M 'P 1 21 1'
_atom_sites_solution_hydrogens geom
_atom_sites_solution_primary direct
_atom_sites_solution_secondary difmap
_audit_creation_method SHELXL-97
_cell_angle_alpha 90.000(7)
_cell_angle_beta 105.232(13)
_cell_angle_gamma 90.000(10)
_cell_formula_units_Z 4
_cell_length_a 11.504(2)
_cell_length_b 13.7250(8)
_cell_length_c 13.2170(14)
_cell_measurement_temperature 293(2)
_cell_volume 2013.6(4)
_computing_cell_refinement 'Argus (Nonius, MACH3 software)'
_computing_data_collection 'Argus (Nonius, MACH3 software)'
_computing_data_reduction 'Maxus (Nonius software)'
_computing_molecular_graphics 'ORTEP-32 (Faruggia, 1997)'
_computing_publication_material 'SHELXL-97 (Sheldrick, 1997)'
_computing_structure_refinement 'SHELXL-97 (Sheldrick, 1997)'
_computing_structure_solution 'SHELXS-97 (Sheldrick, 1990)'
_diffrn_ambient_temperature 293(2)
_diffrn_measured_fraction_theta_full 0.899
_diffrn_measured_fraction_theta_max 0.899
_diffrn_measurement_device_type 'Enraf-Nonius CAD-4'
_diffrn_measurement_method \w/q-scan
_diffrn_radiation_monochromator graphite
_diffrn_radiation_source 'fine-focus sealed tube'
_diffrn_radiation_type 'Mo K\a'
_diffrn_radiation_wavelength 0.70930
_diffrn_reflns_av_R_equivalents 0.0000
_diffrn_reflns_av_sigmaI/netI 0.0205
_diffrn_reflns_limit_h_max 13
_diffrn_reflns_limit_h_min 0
_diffrn_reflns_limit_k_max 0
_diffrn_reflns_limit_k_min -16
_diffrn_reflns_limit_l_max 15
_diffrn_reflns_limit_l_min -15
_diffrn_reflns_number 3328
_diffrn_reflns_theta_full 24.92
_diffrn_reflns_theta_max 24.92
_diffrn_reflns_theta_min 1.59
_diffrn_standards_decay_% 3
_diffrn_standards_number 3
_exptl_absorpt_coefficient_mu 1.052
_exptl_absorpt_correction_type psi-scan
_exptl_crystal_colour orange
_exptl_crystal_density_diffrn 1.568
_exptl_crystal_density_method 'not measured'
_exptl_crystal_description plate
_exptl_crystal_F_000 960
_exptl_crystal_size_max 0.40
_exptl_crystal_size_mid 0.32
_exptl_crystal_size_min 0.22
_refine_diff_density_max 0.634
_refine_diff_density_min -0.771
_refine_diff_density_rms 0.073
_refine_ls_abs_structure_details 'Flack H D (1983), Acta Cryst. A39, 876-881'
_refine_ls_abs_structure_Flack 0.03(7)
_refine_ls_extinction_method none
_refine_ls_goodness_of_fit_ref 1.019
_refine_ls_hydrogen_treatment mixed
_refine_ls_matrix_type full
_refine_ls_number_parameters 474
_refine_ls_number_reflns 3328
_refine_ls_number_restraints 0
_refine_ls_restrained_S_all 1.019
_refine_ls_R_factor_all 0.0299
_refine_ls_R_factor_gt 0.0270
_refine_ls_shift/su_max 0.000
_refine_ls_shift/su_mean 0.000
_refine_ls_structure_factor_coef Fsqd
_refine_ls_weighting_details 'w=1/[\s^2^(Fo^2^)+(0.0569P)^2^+0.0000P] where P=(Fo^2^+2Fc^2^)/3'
_refine_ls_weighting_scheme calc
_refine_ls_wR_factor_gt 0.0689
_refine_ls_wR_factor_ref 0.0717
_reflns_number_gt 3078
_reflns_number_total 3328
_reflns_threshold_expression >2sigma(I)
_cod_data_source_file ic049256msi20040608_091628.cif
_cod_data_source_block complex2
_cod_depositor_comments
;
The following automatic conversions were performed:
'_symmetry_cell_setting' value 'Monoclinic' changed to 'monoclinic'
according to '/home/saulius/struct/CIF-dictionaries/cif_core.dic'
dictionary named 'cif_core.dic' version 2.4.1 from 2010-06-29.

Automatic conversion script
Id: cif_fix_enum 1527 2010-12-29 10:47:43Z saulius 

The following automatic conversions were performed:

'_refine_ls_weighting_scheme' value 'calc
w=1/[\s^2^(Fo^2^)+(0.0569P)^2^+0.0000P] where P=(Fo^2^+2Fc^2^)/3' was
changed to 'calc'. New tag '_refine_ls_weighting_details' was
created. The value of the new tag was set to
'w=1/[\s^2^(Fo^2^)+(0.0569P)^2^+0.0000P] where P=(Fo^2^+2Fc^2^)/3'.

Automatic conversion script
Id: cif_fix_values 3143 2015-03-26 13:38:13Z robertas 
;
_cod_original_cell_volume 2013.6(5)
_cod_original_sg_symbol_H-M 'P 21'
_cod_database_code 4312285

loop_
_symmetry_equiv_pos_as_xyz
'x, y, z'
'-x, y+1/2, -z'

loop_
_atom_site_label
_atom_site_type_symbol
_atom_site_fract_x
_atom_site_fract_y
_atom_site_fract_z
_atom_site_U_iso_or_equiv
_atom_site_adp_type
_atom_site_occupancy
_atom_site_calc_flag
_atom_site_refinement_flags
_atom_site_disorder_assembly
_atom_site_disorder_group
Ru1 Ru 0.54188(8) 0.1247 0.29370(7) 0.0311(2) Uani 1 d . . .
Ru2 Ru 1.04190(8) 0.23611(3) 0.29356(7) 0.0323(3) Uani 1 d . . .
Cl1 Cl 0.7185(4) 0.0232(3) 0.3588(3) 0.0449(9) Uani 1 d . . .
Cl2 Cl 0.6552(4) 0.2615(3) 0.3834(3) 0.0492(10) Uani 1 d . . .
Cl3 Cl 1.2193(4) 0.3374(3) 0.3591(3) 0.0425(9) Uani 1 d . . .
Cl4 Cl 1.1551(3) 0.0994(3) 0.3829(3) 0.0412(9) Uani 1 d . . .
N1 N 0.5046(10) 0.0908(8) 0.4367(10) 0.045(3) Uani 1 d . . .
N2 N 0.4253(10) 0.1064(8) 0.5760(9) 0.040(3) Uani 1 d . . .
N3 N 0.1919(14) 0.2983(10) 0.9516(10) 0.062(3) Uani 1 d . . .
N4 N 1.0048(10) 0.2680(7) 0.4391(7) 0.032(3) Uani 1 d . . .
N5 N 0.9314(10) 0.2626(8) 0.5725(8) 0.036(3) Uani 1 d . . .
N6 N 0.7050(17) 0.0743(13) 0.9497(13) 0.091(5) Uani 1 d . . .
C1 C 0.4358(10) 0.2251(9) 0.1781(9) 0.040(3) Uani 1 d . . .
C2 C 0.5206(14) 0.1755(14) 0.1335(12) 0.051(4) Uani 1 d . . .
H2 H 0.5675 0.2120 0.0998 0.061 Uiso 1 calc R . .
C3 C 0.5344(11) 0.0778(13) 0.1387(12) 0.048(4) Uani 1 d . . .
H3 H 0.5989 0.0495 0.1196 0.058 Uiso 1 calc R . .
C4 C 0.4544(12) 0.0196(9) 0.1720(10) 0.045(4) Uani 1 d . . .
C5 C 0.3624(13) 0.0660(11) 0.2170(12) 0.042(3) Uani 1 d . . .
H5 H 0.3116 0.0296 0.2466 0.050 Uiso 1 calc R . .
C6 C 0.3571(14) 0.1691(12) 0.2120(13) 0.046(4) Uani 1 d . . .
H6 H 0.2957 0.2001 0.2334 0.055 Uiso 1 calc R . .
C7 C 0.4446(16) 0.3339(13) 0.1765(15) 0.070(5) Uani 1 d . . .
H7A H 0.3907 0.3585 0.1135 0.105 Uiso 1 calc R . .
H7B H 0.5257 0.3524 0.1786 0.105 Uiso 1 calc R . .
H7C H 0.4232 0.3604 0.2363 0.105 Uiso 1 calc R . .
C8 C 0.4672(18) -0.0938(13) 0.1698(15) 0.070(5) Uani 1 d . . .
H8 H 0.5527 -0.1117 0.1877 0.084 Uiso 1 calc R . .
C9 C 0.407(2) -0.1458(13) 0.237(2) 0.111(7) Uani 1 d . . .
H9A H 0.3262 -0.1217 0.2261 0.167 Uiso 1 calc R . .
H9B H 0.4502 -0.1360 0.3094 0.167 Uiso 1 calc R . .
H9C H 0.4047 -0.2141 0.2213 0.167 Uiso 1 calc R . .
C10 C 0.408(2) -0.1273(13) 0.0643(16) 0.124(7) Uani 1 d . . .
H10A H 0.4200 -0.1962 0.0597 0.186 Uiso 1 calc R . .
H10B H 0.4417 -0.0941 0.0147 0.186 Uiso 1 calc R . .
H10C H 0.3233 -0.1137 0.0491 0.186 Uiso 1 calc R . .
C11 C 0.4503(11) 0.1524(8) 0.4936(8) 0.033(3) Uani 1 d . . .
H11 H 0.4330 0.2175 0.4772 0.039 Uiso 1 calc R . .
C12 C 0.5053(14) 0.0006(8) 0.4857(12) 0.047(4) Uani 1 d . . .
H12 H 0.5302 -0.0574 0.4615 0.056 Uiso 1 calc R . .
C13 C 0.4679(15) 0.0076(11) 0.5669(13) 0.050(4) Uani 1 d . . .
H13 H 0.4676 -0.0427 0.6139 0.060 Uiso 1 calc R . .
C14 C 0.3808(11) 0.1413(10) 0.6523(10) 0.036(3) Uani 1 d . . .
C15 C 0.3012(12) 0.2200(12) 0.6276(10) 0.051(4) Uani 1 d . . .
H15 H 0.2799 0.2462 0.5604 0.061 Uiso 1 calc R . .
C16 C 0.2524(13) 0.2599(12) 0.7104(13) 0.058(5) Uani 1 d . . .
H16 H 0.1978 0.3112 0.6959 0.069 Uiso 1 calc R . .
C17 C 0.2874(13) 0.2211(12) 0.8103(9) 0.042(3) Uani 1 d . . .
C18 C 0.3760(14) 0.1397(12) 0.8303(11) 0.053(3) Uani 1 d . . .
H18 H 0.4035 0.1125 0.8967 0.063 Uiso 1 calc R . .
C19 C 0.4129(12) 0.1086(11) 0.7535(11) 0.051(4) Uani 1 d . . .
H19 H 0.4681 0.0576 0.7680 0.061 Uiso 1 calc R . .
C20 C 0.2373(17) 0.2639(12) 0.8862(14) 0.067(5) Uani 1 d . . .
C21 C 0.9440(12) 0.1322(11) 0.1710(10) 0.058(4) Uani 1 d . . .
C22 C 0.8613(12) 0.1888(11) 0.2163(12) 0.040(3) Uani 1 d . . .
H22 H 0.8064 0.1585 0.2466 0.048 Uiso 1 calc R . .
C23 C 0.8696(14) 0.2930(12) 0.2114(12) 0.045(4) Uani 1 d . . .
H23 H 0.8133 0.3289 0.2348 0.054 Uiso 1 calc R . .
C24 C 0.9505(10) 0.3434(11) 0.1764(12) 0.049(4) Uani 1 d . . .
C25 C 1.0352(14) 0.2844(13) 0.1339(10) 0.052(4) Uani 1 d . . .
H25 H 1.0892 0.3158 0.1035 0.062 Uiso 1 calc R . .
C26 C 1.0355(13) 0.1791(12) 0.1388(12) 0.043(3) Uani 1 d . . .
H26 H 1.0958 0.1433 0.1207 0.051 Uiso 1 calc R . .
C27 C 0.9256(15) 0.0203(11) 0.1822(13) 0.053(3) Uani 1 d . . .
H27A H 0.9035 -0.0091 0.1139 0.079 Uiso 1 calc R . .
H27B H 0.8629 0.0095 0.2166 0.079 Uiso 1 calc R . .
H27C H 0.9992 -0.0083 0.2230 0.079 Uiso 1 calc R . .
C28 C 0.9634(13) 0.4502(13) 0.1759(15) 0.066(5) Uani 1 d . . .
H28 H 1.0488 0.4634 0.2085 0.079 Uiso 1 calc R . .
C29 C 0.894(2) 0.5027(11) 0.2447(19) 0.120(8) Uani 1 d . . .
H29A H 0.8090 0.5000 0.2112 0.181 Uiso 1 calc R . .
H29B H 0.9192 0.5694 0.2540 0.181 Uiso 1 calc R . .
H29C H 0.9097 0.4712 0.3118 0.181 Uiso 1 calc R . .
C30 C 0.9375(19) 0.4901(15) 0.0570(13) 0.121(8) Uani 1 d . . .
H30A H 0.9872 0.4556 0.0209 0.182 Uiso 1 calc R . .
H30B H 0.9558 0.5584 0.0580 0.182 Uiso 1 calc R . .
H30C H 0.8542 0.4801 0.0213 0.182 Uiso 1 calc R . .
C31 C 0.9579(12) 0.2122(9) 0.4920(11) 0.045(4) Uani 1 d . . .
H31 H 0.9431 0.1462 0.4786 0.053 Uiso 1 calc R . .
C32 C 1.0174(14) 0.3569(11) 0.4849(11) 0.051(4) Uani 1 d . . .
H32 H 1.0559 0.4102 0.4648 0.062 Uiso 1 calc R . .
C33 C 0.9615(15) 0.3547(11) 0.5695(12) 0.047(4) Uani 1 d . . .
H33 H 0.9495 0.4058 0.6119 0.057 Uiso 1 calc R . .
C34 C 0.8778(13) 0.2144(11) 0.6526(10) 0.042(4) Uani 1 d . . .
C35 C 0.9181(13) 0.2560(10) 0.7534(10) 0.047(4) Uani 1 d . . .
H35 H 0.9720 0.3077 0.7691 0.056 Uiso 1 calc R . .
C36 C 0.8652(13) 0.2085(10) 0.8311(8) 0.045(3) Uani 1 d . . .
H36 H 0.8844 0.2318 0.8996 0.054 Uiso 1 calc R . .
C37 C 0.7921(14) 0.1345(12) 0.8057(12) 0.050(4) Uani 1 d . . .
C38 C 0.7573(11) 0.0993(10) 0.7048(8) 0.039(3) Uani 1 d . . .
H38 H 0.7059 0.0459 0.6895 0.047 Uiso 1 calc R . .
C39 C 0.7959(10) 0.1401(10) 0.6298(7) 0.039(3) Uani 1 d . . .
H39 H 0.7675 0.1185 0.5610 0.047 Uiso 1 calc R . .
C40 C 0.7405(12) 0.0988(11) 0.8900(12) 0.050(4) Uani 1 d . . .

loop_
_atom_site_aniso_label
_atom_site_aniso_U_11
_atom_site_aniso_U_22
_atom_site_aniso_U_33
_atom_site_aniso_U_23
_atom_site_aniso_U_13
_atom_site_aniso_U_12
Ru1 0.0259(5) 0.0377(6) 0.0306(6) 0.0009(5) 0.0090(4) -0.0014(5)
Ru2 0.0277(6) 0.0393(7) 0.0320(6) 0.0028(5) 0.0120(5) -0.0019(5)
Cl1 0.036(2) 0.048(2) 0.049(2) -0.0034(16) 0.0084(17) 0.0112(17)
Cl2 0.043(2) 0.050(3) 0.051(2) 0.0001(16) 0.0052(19) 0.0001(16)
Cl3 0.035(2) 0.044(2) 0.049(2) -0.0049(16) 0.0126(17) -0.0037(16)
Cl4 0.039(2) 0.038(2) 0.046(2) 0.0062(14) 0.0103(16) 0.0094(14)
N1 0.028(5) 0.048(7) 0.057(7) 0.008(5) 0.010(5) -0.014(4)
N2 0.037(5) 0.034(5) 0.047(5) 0.006(4) 0.009(4) 0.007(4)
N3 0.068(6) 0.083(6) 0.046(6) -0.009(4) 0.034(5) 0.006(5)
N4 0.043(6) 0.034(5) 0.023(5) 0.000(4) 0.016(4) -0.012(4)
N5 0.034(5) 0.055(7) 0.024(4) -0.001(3) 0.016(4) 0.006(4)
N6 0.082(9) 0.124(12) 0.065(9) 0.023(7) 0.016(7) -0.013(7)
C1 0.035(5) 0.053(7) 0.031(5) -0.012(4) 0.008(4) 0.020(5)
C2 0.047(7) 0.078(9) 0.026(5) 0.001(5) 0.008(5) -0.004(6)
C3 0.022(5) 0.079(11) 0.049(8) -0.011(6) 0.018(5) 0.015(6)
C4 0.064(9) 0.039(7) 0.031(5) -0.016(5) 0.008(5) 0.015(6)
C5 0.026(6) 0.051(8) 0.048(7) -0.020(6) 0.007(5) -0.003(5)
C6 0.037(8) 0.051(8) 0.045(8) -0.009(6) 0.002(6) 0.020(6)
C7 0.071(8) 0.061(8) 0.062(8) 0.012(6) -0.008(6) 0.021(6)
C8 0.094(12) 0.045(8) 0.067(9) -0.013(7) 0.014(8) 0.011(8)
C9 0.093(11) 0.075(11) 0.150(18) -0.048(10) 0.004(11) -0.002(8)
C10 0.182(17) 0.061(8) 0.125(12) -0.061(8) 0.032(11) 0.019(9)
C11 0.037(6) 0.041(6) 0.024(5) -0.010(4) 0.014(4) 0.009(4)
C12 0.068(8) 0.020(5) 0.057(8) -0.002(5) 0.025(6) -0.004(4)
C13 0.064(9) 0.039(8) 0.049(8) 0.013(6) 0.017(7) -0.007(6)
C14 0.029(6) 0.044(8) 0.031(6) 0.002(5) 0.001(5) -0.001(5)
C15 0.053(7) 0.062(10) 0.048(7) 0.011(6) 0.033(6) -0.009(6)
C16 0.042(7) 0.062(10) 0.079(10) -0.002(7) 0.034(7) 0.008(6)
C17 0.037(6) 0.071(9) 0.020(5) 0.001(6) 0.009(5) -0.011(6)
C18 0.036(5) 0.059(7) 0.057(7) 0.015(5) 0.003(5) 0.007(5)
C19 0.033(6) 0.065(8) 0.053(7) -0.008(6) 0.008(5) 0.017(6)
C20 0.072(11) 0.077(12) 0.046(9) 0.003(7) 0.005(8) -0.022(8)
C21 0.066(8) 0.053(7) 0.040(6) -0.027(5) -0.014(5) 0.020(6)
C22 0.024(7) 0.055(8) 0.041(7) 0.005(6) 0.009(6) 0.000(5)
C23 0.030(7) 0.057(9) 0.046(7) -0.009(6) 0.007(5) 0.004(5)
C24 0.017(5) 0.065(10) 0.059(8) 0.005(6) 0.001(5) 0.002(5)
C25 0.064(9) 0.069(9) 0.020(6) 0.011(5) 0.007(5) 0.000(7)
C26 0.029(5) 0.061(7) 0.040(6) -0.011(5) 0.013(4) -0.003(4)
C27 0.062(6) 0.040(6) 0.056(6) -0.003(5) 0.015(5) 0.004(5)
C28 0.044(7) 0.051(9) 0.083(11) 0.028(8) -0.017(7) -0.008(6)
C29 0.156(18) 0.040(7) 0.157(18) -0.013(9) 0.026(14) 0.047(9)
C30 0.138(12) 0.119(12) 0.072(8) 0.055(8) -0.035(8) -0.066(10)
C31 0.035(6) 0.043(7) 0.057(7) -0.029(5) 0.015(5) 0.003(5)
C32 0.042(6) 0.073(9) 0.044(7) -0.004(6) 0.021(5) 0.000(5)
C33 0.058(9) 0.041(8) 0.049(8) 0.002(6) 0.026(7) -0.001(6)
C34 0.044(8) 0.060(10) 0.030(6) -0.002(6) 0.024(6) 0.006(7)
C35 0.053(8) 0.061(8) 0.031(6) -0.023(5) 0.019(5) 0.000(6)
C36 0.059(7) 0.064(7) 0.019(4) -0.001(4) 0.022(5) 0.007(6)
C37 0.045(7) 0.052(8) 0.057(8) 0.010(7) 0.024(6) 0.004(7)
C38 0.046(7) 0.051(8) 0.018(5) -0.005(4) 0.005(4) 0.001(5)
C39 0.038(6) 0.050(8) 0.019(5) -0.001(5) -0.009(4) -0.008(5)
C40 0.040(7) 0.078(11) 0.039(7) 0.018(7) 0.021(6) -0.001(6)

loop_
_atom_type_symbol
_atom_type_description
_atom_type_scat_dispersion_real
_atom_type_scat_dispersion_imag
_atom_type_scat_source
C C 0.0033 0.0016 'International Tables Vol C Tables 4.2.6.8 and 6.1.1.4'
H H 0.0000 0.0000 'International Tables Vol C Tables 4.2.6.8 and 6.1.1.4'
N N 0.0061 0.0033 'International Tables Vol C Tables 4.2.6.8 and 6.1.1.4'
Cl Cl 0.1484 0.1585 'International Tables Vol C Tables 4.2.6.8 and 6.1.1.4'
Ru Ru -1.2594 0.8363 'International Tables Vol C Tables 4.2.6.8 and 6.1.1.4'

loop_
_geom_angle_atom_site_label_1
_geom_angle_atom_site_label_2
_geom_angle_atom_site_label_3
_geom_angle
_geom_angle_site_symmetry_1
_geom_angle_site_symmetry_3
_geom_angle_publ_flag
N1 Ru1 C3 146.6(6) . . ?
N1 Ru1 C1 124.3(4) . . ?
C3 Ru1 C1 69.1(5) . . ?
N1 Ru1 C2 161.5(5) . . ?
C3 Ru1 C2 36.5(5) . . ?
C1 Ru1 C2 38.5(5) . . ?
N1 Ru1 C4 110.6(5) . . ?
C3 Ru1 C4 37.0(6) . . ?
C1 Ru1 C4 80.6(5) . . ?
C2 Ru1 C4 65.6(6) . . ?
N1 Ru1 C5 86.8(5) . . ?
C3 Ru1 C5 69.5(6) . . ?
C1 Ru1 C5 67.9(6) . . ?
C2 Ru1 C5 79.5(6) . . ?
C4 Ru1 C5 39.5(5) . . ?
N1 Ru1 C6 96.0(5) . . ?
C3 Ru1 C6 79.7(5) . . ?
C1 Ru1 C6 35.9(5) . . ?
C2 Ru1 C6 65.7(6) . . ?
C4 Ru1 C6 68.0(5) . . ?
C5 Ru1 C6 37.6(5) . . ?
N1 Ru1 Cl2 86.7(3) . . ?
C3 Ru1 Cl2 126.1(5) . . ?
C1 Ru1 Cl2 89.0(4) . . ?
C2 Ru1 Cl2 97.8(5) . . ?
C4 Ru1 Cl2 162.8(4) . . ?
C5 Ru1 Cl2 146.3(4) . . ?
C6 Ru1 Cl2 110.7(4) . . ?
N1 Ru1 Cl1 84.5(3) . . ?
C3 Ru1 Cl1 89.2(4) . . ?
C1 Ru1 Cl1 151.0(3) . . ?
C2 Ru1 Cl1 113.4(5) . . ?
C4 Ru1 Cl1 93.6(4) . . ?
C5 Ru1 Cl1 123.4(4) . . ?
C6 Ru1 Cl1 160.5(4) . . ?
Cl2 Ru1 Cl1 88.79(14) . . ?
N4 Ru2 C23 90.3(5) . . ?
N4 Ru2 C22 95.3(5) . . ?
C23 Ru2 C22 39.0(5) . . ?
N4 Ru2 C26 164.2(5) . . ?
C23 Ru2 C26 81.7(6) . . ?
C22 Ru2 C26 69.9(6) . . ?
N4 Ru2 C25 147.7(6) . . ?
C23 Ru2 C25 66.9(6) . . ?
C22 Ru2 C25 81.4(5) . . ?
C26 Ru2 C25 38.7(5) . . ?
N4 Ru2 C24 109.2(5) . . ?
C23 Ru2 C24 35.8(5) . . ?
C22 Ru2 C24 69.2(5) . . ?
C26 Ru2 C24 71.7(6) . . ?
C25 Ru2 C24 39.6(6) . . ?
N4 Ru2 C21 127.4(5) . . ?
C23 Ru2 C21 69.0(5) . . ?
C22 Ru2 C21 39.1(5) . . ?
C26 Ru2 C21 36.9(5) . . ?
C25 Ru2 C21 67.1(6) . . ?
C24 Ru2 C21 81.9(5) . . ?
N4 Ru2 Cl4 85.9(3) . . ?
C23 Ru2 Cl4 147.3(4) . . ?
C22 Ru2 Cl4 109.1(4) . . ?
C26 Ru2 Cl4 93.5(4) . . ?
C25 Ru2 Cl4 125.8(5) . . ?
C24 Ru2 Cl4 164.9(4) . . ?
C21 Ru2 Cl4 87.9(4) . . ?
N4 Ru2 Cl3 84.8(3) . . ?
C23 Ru2 Cl3 123.4(4) . . ?
C22 Ru2 Cl3 162.3(4) . . ?
C26 Ru2 Cl3 111.0(4) . . ?
C25 Ru2 Cl3 89.1(4) . . ?
C24 Ru2 Cl3 94.0(4) . . ?
C21 Ru2 Cl3 147.2(4) . . ?
Cl4 Ru2 Cl3 88.59(14) . . ?
C11 N1 C12 103.7(11) . . ?
C11 N1 Ru1 125.6(8) . . ?
C12 N1 Ru1 129.6(10) . . ?
C14 N2 C11 130.2(12) . . ?
C14 N2 C13 126.9(12) . . ?
C11 N2 C13 102.7(10) . . ?
C31 N4 C32 108.2(10) . . ?
C31 N4 Ru2 126.9(8) . . ?
C32 N4 Ru2 124.6(8) . . ?
C33 N5 C31 110.4(11) . . ?
C33 N5 C34 126.9(11) . . ?
C31 N5 C34 122.6(12) . . ?
C6 C1 C2 116.9(13) . . ?
C6 C1 C7 128.8(11) . . ?
C2 C1 C7 114.2(13) . . ?
C6 C1 Ru1 73.0(8) . . ?
C2 C1 Ru1 70.9(8) . . ?
C7 C1 Ru1 127.8(9) . . ?
C3 C2 C1 122.2(14) . . ?
C3 C2 Ru1 69.6(9) . . ?
C1 C2 Ru1 70.6(8) . . ?
C3 C2 H2 118.9 . . ?
C1 C2 H2 118.9 . . ?
Ru1 C2 H2 134.8 . . ?
C2 C3 C4 120.9(12) . . ?
C2 C3 Ru1 73.9(9) . . ?
C4 C3 Ru1 74.3(8) . . ?
C2 C3 H3 119.5 . . ?
C4 C3 H3 119.5 . . ?
Ru1 C3 H3 123.7 . . ?
C3 C4 C5 119.0(12) . . ?
C3 C4 C8 119.9(13) . . ?
C5 C4 C8 121.0(14) . . ?
C3 C4 Ru1 68.7(8) . . ?
C5 C4 Ru1 70.3(7) . . ?
C8 C4 Ru1 129.7(10) . . ?
C6 C5 C4 115.9(14) . . ?
C6 C5 Ru1 71.3(9) . . ?
C4 C5 Ru1 70.2(8) . . ?
C6 C5 H5 122.1 . . ?
C4 C5 H5 122.1 . . ?
Ru1 C5 H5 128.4 . . ?
C1 C6 C5 124.0(14) . . ?
C1 C6 Ru1 71.1(8) . . ?
C5 C6 Ru1 71.1(9) . . ?
C1 C6 H6 118.0 . . ?
C5 C6 H6 118.0 . . ?
Ru1 C6 H6 133.6 . . ?
C1 C7 H7A 109.5 . . ?
C1 C7 H7B 109.5 . . ?
H7A C7 H7B 109.5 . . ?
C1 C7 H7C 109.5 . . ?
H7A C7 H7C 109.5 . . ?
H7B C7 H7C 109.5 . . ?
C9 C8 C10 104.7(19) . . ?
C9 C8 C4 114.5(16) . . ?
C10 C8 C4 108.0(15) . . ?
C9 C8 H8 109.8 . . ?
C10 C8 H8 109.8 . . ?
C4 C8 H8 109.8 . . ?
C8 C9 H9A 109.5 . . ?
C8 C9 H9B 109.5 . . ?
H9A C9 H9B 109.5 . . ?
C8 C9 H9C 109.5 . . ?
H9A C9 H9C 109.5 . . ?
H9B C9 H9C 109.5 . . ?
C8 C10 H10A 109.5 . . ?
C8 C10 H10B 109.5 . . ?
H10A C10 H10B 109.5 . . ?
C8 C10 H10C 109.5 . . ?
H10A C10 H10C 109.5 . . ?
H10B C10 H10C 109.5 . . ?
N2 C11 N1 112.0(10) . . ?
N2 C11 H11 124.0 . . ?
N1 C11 H11 124.0 . . ?
C13 C12 N1 111.5(12) . . ?
C13 C12 H12 124.3 . . ?
N1 C12 H12 124.3 . . ?
C12 C13 N2 109.8(12) . . ?
C12 C13 H13 125.1 . . ?
N2 C13 H13 125.1 . . ?
N2 C14 C19 124.2(13) . . ?
N2 C14 C15 117.3(12) . . ?
C19 C14 C15 118.4(13) . . ?
C14 C15 C16 118.1(12) . . ?
C14 C15 H15 120.9 . . ?
C16 C15 H15 120.9 . . ?
C17 C16 C15 119.9(14) . . ?
C17 C16 H16 120.1 . . ?
C15 C16 H16 120.1 . . ?
C16 C17 C20 116.6(15) . . ?
C16 C17 C18 118.3(12) . . ?
C20 C17 C18 125.1(13) . . ?
C19 C18 C17 117.8(13) . . ?
C19 C18 H18 121.1 . . ?
C17 C18 H18 121.1 . . ?
C18 C19 C14 127.5(14) . . ?
C18 C19 H19 116.3 . . ?
C14 C19 H19 116.3 . . ?
N3 C20 C17 178.0(18) . . ?
C26 C21 C22 120.1(13) . . ?
C26 C21 C27 128.0(13) . . ?
C22 C21 C27 111.2(13) . . ?
C26 C21 Ru2 69.4(8) . . ?
C22 C21 Ru2 67.9(7) . . ?
C27 C21 Ru2 128.0(9) . . ?
C23 C22 C21 116.7(14) . . ?
C23 C22 Ru2 69.8(9) . . ?
C21 C22 Ru2 72.9(7) . . ?
C23 C22 H22 121.6 . . ?
C21 C22 H22 121.6 . . ?
Ru2 C22 H22 127.5 . . ?
C24 C23 C22 126.3(15) . . ?
C24 C23 Ru2 74.2(9) . . ?
C22 C23 Ru2 71.2(9) . . ?
C24 C23 H23 116.9 . . ?
C22 C23 H23 116.9 . . ?
Ru2 C23 H23 131.1 . . ?
C23 C24 C28 126.6(15) . . ?
C23 C24 C25 115.8(14) . . ?
C28 C24 C25 117.6(13) . . ?
C23 C24 Ru2 69.9(9) . . ?
C28 C24 Ru2 129.8(10) . . ?
C25 C24 Ru2 70.2(7) . . ?
C26 C25 C24 121.4(13) . . ?
C26 C25 Ru2 69.9(8) . . ?
C24 C25 Ru2 70.2(8) . . ?
C26 C25 H25 119.3 . . ?
C24 C25 H25 119.3 . . ?
Ru2 C25 H25 134.2 . . ?
C21 C26 C25 118.8(13) . . ?
C21 C26 Ru2 73.7(8) . . ?
C25 C26 Ru2 71.4(8) . . ?
C21 C26 H26 120.6 . . ?
C25 C26 H26 120.6 . . ?
Ru2 C26 H26 126.1 . . ?
C21 C27 H27A 109.5 . . ?
C21 C27 H27B 109.5 . . ?
H27A C27 H27B 109.5 . . ?
C21 C27 H27C 109.5 . . ?
H27A C27 H27C 109.5 . . ?
H27B C27 H27C 109.5 . . ?
C24 C28 C29 113.2(15) . . ?
C24 C28 C30 110.4(16) . . ?
C29 C28 C30 115.1(16) . . ?
C24 C28 H28 105.8 . . ?
C29 C28 H28 105.8 . . ?
C30 C28 H28 105.8 . . ?
C28 C29 H29A 109.5 . . ?
C28 C29 H29B 109.5 . . ?
H29A C29 H29B 109.5 . . ?
C28 C29 H29C 109.5 . . ?
H29A C29 H29C 109.5 . . ?
H29B C29 H29C 109.5 . . ?
C28 C30 H30A 109.5 . . ?
C28 C30 H30B 109.5 . . ?
H30A C30 H30B 109.5 . . ?
C28 C30 H30C 109.5 . . ?
H30A C30 H30C 109.5 . . ?
H30B C30 H30C 109.5 . . ?
N4 C31 N5 110.0(11) . . ?
N4 C31 H31 125.0 . . ?
N5 C31 H31 125.0 . . ?
N4 C32 C33 108.3(13) . . ?
N4 C32 H32 125.8 . . ?
C33 C32 H32 125.8 . . ?
N5 C33 C32 102.7(12) . . ?
N5 C33 H33 128.7 . . ?
C32 C33 H33 128.7 . . ?
C39 C34 C35 123.1(12) . . ?
C39 C34 N5 123.8(12) . . ?
C35 C34 N5 113.1(13) . . ?
C34 C35 C36 112.7(12) . . ?
C34 C35 H35 123.7 . . ?
C36 C35 H35 123.7 . . ?
C37 C36 C35 121.3(11) . . ?
C37 C36 H36 119.3 . . ?
C35 C36 H36 119.3 . . ?
C36 C37 C38 121.8(12) . . ?
C36 C37 C40 115.0(13) . . ?
C38 C37 C40 122.9(14) . . ?
C39 C38 C37 120.8(13) . . ?
C39 C38 H38 119.6 . . ?
C37 C38 H38 119.6 . . ?
C38 C39 C34 120.1(10) . . ?
C38 C39 H39 119.9 . . ?
C34 C39 H39 119.9 . . ?
N6 C40 C37 179.4(18) . . ?

loop_
_geom_bond_atom_site_label_1
_geom_bond_atom_site_label_2
_geom_bond_distance
_geom_bond_site_symmetry_2
_geom_bond_publ_flag
Ru1 N1 2.097(12) . ?
Ru1 C3 2.127(14) . ?
Ru1 C1 2.178(12) . ?
Ru1 C2 2.181(16) . ?
Ru1 C4 2.199(12) . ?
Ru1 C5 2.200(15) . ?
Ru1 C6 2.202(15) . ?
Ru1 Cl2 2.412(4) . ?
Ru1 Cl1 2.427(4) . ?
Ru2 N4 2.123(9) . ?
Ru2 C23 2.141(16) . ?
Ru2 C22 2.160(14) . ?
Ru2 C26 2.174(15) . ?
Ru2 C25 2.194(13) . ?
Ru2 C24 2.194(14) . ?
Ru2 C21 2.229(12) . ?
Ru2 Cl4 2.409(3) . ?
Ru2 Cl3 2.433(4) . ?
N1 C11 1.385(16) . ?
N1 C12 1.396(16) . ?
N2 C14 1.335(17) . ?
N2 C11 1.352(15) . ?
N2 C13 1.457(18) . ?
N3 C20 1.22(2) . ?
N4 C31 1.251(17) . ?
N4 C32 1.353(18) . ?
N5 C33 1.315(18) . ?
N5 C31 1.368(14) . ?
N5 C34 1.510(17) . ?
N6 C40 1.04(2) . ?
C1 C6 1.35(2) . ?
C1 C2 1.437(19) . ?
C1 C7 1.50(2) . ?
C2 C3 1.350(19) . ?
C2 H2 0.9300 . ?
C3 C4 1.38(2) . ?
C3 H3 0.9300 . ?
C4 C5 1.486(19) . ?
C4 C8 1.56(2) . ?
C5 C6 1.417(17) . ?
C5 H5 0.9300 . ?
C6 H6 0.9300 . ?
C7 H7A 0.9600 . ?
C7 H7B 0.9600 . ?
C7 H7C 0.9600 . ?
C8 C9 1.45(3) . ?
C8 C10 1.46(3) . ?
C8 H8 0.9800 . ?
C9 H9A 0.9600 . ?
C9 H9B 0.9600 . ?
C9 H9C 0.9600 . ?
C10 H10A 0.9600 . ?
C10 H10B 0.9600 . ?
C10 H10C 0.9600 . ?
C11 H11 0.9300 . ?
C12 C13 1.26(2) . ?
C12 H12 0.9300 . ?
C13 H13 0.9300 . ?
C14 C19 1.367(19) . ?
C14 C15 1.40(2) . ?
C15 C16 1.46(2) . ?
C15 H15 0.9300 . ?
C16 C17 1.38(2) . ?
C16 H16 0.9300 . ?
C17 C20 1.41(2) . ?
C17 C18 1.49(2) . ?
C18 C19 1.27(2) . ?
C18 H18 0.9300 . ?
C19 H19 0.9300 . ?
C21 C26 1.39(2) . ?
C21 C22 1.471(18) . ?
C21 C27 1.56(2) . ?
C22 C23 1.437(18) . ?
C22 H22 0.9300 . ?
C23 C24 1.34(2) . ?
C23 H23 0.9300 . ?
C24 C28 1.47(2) . ?
C24 C25 1.49(2) . ?
C25 C26 1.446(18) . ?
C25 H25 0.9300 . ?
C26 H26 0.9300 . ?
C27 H27A 0.9600 . ?
C27 H27B 0.9600 . ?
C27 H27C 0.9600 . ?
C28 C29 1.54(3) . ?
C28 C30 1.62(2) . ?
C28 H28 0.9800 . ?
C29 H29A 0.9600 . ?
C29 H29B 0.9600 . ?
C29 H29C 0.9600 . ?
C30 H30A 0.9600 . ?
C30 H30B 0.9600 . ?
C30 H30C 0.9600 . ?
C31 H31 0.9300 . ?
C32 C33 1.43(2) . ?
C32 H32 0.9300 . ?
C33 H33 0.9300 . ?
C34 C39 1.37(2) . ?
C34 C35 1.411(18) . ?
C35 C36 1.476(18) . ?
C35 H35 0.9300 . ?
C36 C37 1.31(2) . ?
C36 H36 0.9300 . ?
C37 C38 1.38(2) . ?
C37 C40 1.48(2) . ?
C38 C39 1.314(17) . ?
C38 H38 0.9300 . ?
C39 H39 0.9300 . ?

loop_
_geom_hbond_atom_site_label_D
_geom_hbond_atom_site_label_H
_geom_hbond_atom_site_label_A
_geom_hbond_distance_DH
_geom_hbond_distance_HA
_geom_hbond_distance_DA
_geom_hbond_angle_DHA
_geom_hbond_site_symmetry_A
C6 H6 Cl3 0.93 2.80 3.639(15) 150.4 1_455
C22 H22 Cl1 0.93 2.73 3.611(15) 158.0 1
C25 H25 N3 0.93 2.59 3.37(2) 141.6 1_654
C27 H27B Cl1 0.96 2.82 3.748(17) 162.2 1
C27 H27C Cl4 0.96 2.81 3.392(17) 120.2 .
C32 H32 Cl3 0.93 2.81 3.204(15) 107.1 .

loop_
_geom_torsion_atom_site_label_1
_geom_torsion_atom_site_label_2
_geom_torsion_atom_site_label_3
_geom_torsion_atom_site_label_4
_geom_torsion
_geom_torsion_site_symmetry_1
_geom_torsion_site_symmetry_2
_geom_torsion_site_symmetry_3
_geom_torsion_site_symmetry_4
_geom_torsion_publ_flag
C3 Ru1 N1 C11 -134.1(10) . . . . ?
C1 Ru1 N1 C11 -29.8(12) . . . . ?
C2 Ru1 N1 C11 -48(2) . . . . ?
C4 Ru1 N1 C11 -122.4(10) . . . . ?
C5 Ru1 N1 C11 -90.2(10) . . . . ?
C6 Ru1 N1 C11 -53.7(10) . . . . ?
Cl2 Ru1 N1 C11 56.7(9) . . . . ?
Cl1 Ru1 N1 C11 145.8(10) . . . . ?
C3 Ru1 N1 C12 32.1(17) . . . . ?
C1 Ru1 N1 C12 136.4(12) . . . . ?
C2 Ru1 N1 C12 118(2) . . . . ?
C4 Ru1 N1 C12 43.8(13) . . . . ?
C5 Ru1 N1 C12 76.0(12) . . . . ?
C6 Ru1 N1 C12 112.5(12) . . . . ?
Cl2 Ru1 N1 C12 -137.0(12) . . . . ?
Cl1 Ru1 N1 C12 -47.9(12) . . . . ?
C23 Ru2 N4 C31 91.9(12) . . . . ?
C22 Ru2 N4 C31 53.1(12) . . . . ?
C26 Ru2 N4 C31 33(3) . . . . ?
C25 Ru2 N4 C31 135.4(12) . . . . ?
C24 Ru2 N4 C31 122.9(11) . . . . ?
C21 Ru2 N4 C31 28.4(13) . . . . ?
Cl4 Ru2 N4 C31 -55.7(11) . . . . ?
Cl3 Ru2 N4 C31 -144.6(11) . . . . ?
C23 Ru2 N4 C32 -81.0(12) . . . . ?
C22 Ru2 N4 C32 -119.8(12) . . . . ?
C26 Ru2 N4 C32 -140.3(19) . . . . ?
C25 Ru2 N4 C32 -37.5(16) . . . . ?
C24 Ru2 N4 C32 -49.9(12) . . . . ?
C21 Ru2 N4 C32 -144.4(11) . . . . ?
Cl4 Ru2 N4 C32 131.4(11) . . . . ?
Cl3 Ru2 N4 C32 42.5(11) . . . . ?
N1 Ru1 C1 C6 -43.4(10) . . . . ?
C3 Ru1 C1 C6 101.7(9) . . . . ?
C2 Ru1 C1 C6 127.4(13) . . . . ?
C4 Ru1 C1 C6 65.2(9) . . . . ?
C5 Ru1 C1 C6 26.2(9) . . . . ?
Cl2 Ru1 C1 C6 -128.7(8) . . . . ?
Cl1 Ru1 C1 C6 145.6(8) . . . . ?
N1 Ru1 C1 C2 -170.8(8) . . . . ?
C3 Ru1 C1 C2 -25.6(8) . . . . ?
C4 Ru1 C1 C2 -62.2(9) . . . . ?
C5 Ru1 C1 C2 -101.2(9) . . . . ?
C6 Ru1 C1 C2 -127.4(13) . . . . ?
Cl2 Ru1 C1 C2 103.9(9) . . . . ?
Cl1 Ru1 C1 C2 18.2(13) 1 . . . ?
Cl1 Ru1 C1 C2 18.2(13) . . . . ?
N1 Ru1 C1 C7 82.9(12) . . . . ?
C3 Ru1 C1 C7 -131.9(12) . . . . ?
C2 Ru1 C1 C7 -106.3(15) . . . . ?
C4 Ru1 C1 C7 -168.5(12) . . . . ?
C5 Ru1 C1 C7 152.5(12) . . . . ?
C6 Ru1 C1 C7 126.3(14) . . . . ?
Cl2 Ru1 C1 C7 -2.4(11) . . . . ?
Cl1 Ru1 C1 C7 -88.1(12) . . . . ?
C6 C1 C2 C3 -10(2) . . . . ?
C7 C1 C2 C3 172.6(15) . . . . ?
Ru1 C1 C2 C3 48.8(14) . . . . ?
C6 C1 C2 Ru1 -58.5(11) . . . . ?
C7 C1 C2 Ru1 123.8(10) . . . . ?
N1 Ru1 C2 C3 -112.5(18) . . . . ?
C1 Ru1 C2 C3 -137.2(13) . . . . ?
C4 Ru1 C2 C3 -30.7(8) . . . . ?
C5 Ru1 C2 C3 -69.6(9) . . . . ?
C6 Ru1 C2 C3 -106.4(10) . . . . ?
Cl2 Ru1 C2 C3 144.4(8) . . . . ?
Cl1 Ru1 C2 C3 52.3(9) . . . . ?
N1 Ru1 C2 C1 25(2) . . . . ?
C3 Ru1 C2 C1 137.2(13) . . . . ?
C4 Ru1 C2 C1 106.5(9) . . . . ?
C5 Ru1 C2 C1 67.6(9) . . . . ?
C6 Ru1 C2 C1 30.8(8) . . . . ?
Cl2 Ru1 C2 C1 -78.4(8) . . . . ?
Cl1 Ru1 C2 C1 -170.5(7) . . . . ?
C1 C2 C3 C4 11(2) . . . . ?
Ru1 C2 C3 C4 60.0(14) . . . . ?
C1 C2 C3 Ru1 -49.2(13) . . . . ?
N1 Ru1 C3 C2 147.9(10) . . . . ?
C1 Ru1 C3 C2 26.9(9) . . . . ?
C4 Ru1 C3 C2 129.5(12) . . . . ?
C5 Ru1 C3 C2 100.2(10) . . . . ?
C6 Ru1 C3 C2 62.6(10) . . . . ?
Cl2 Ru1 C3 C2 -45.5(10) . . . . ?
Cl1 Ru1 C3 C2 -133.5(9) . . . . ?
N1 Ru1 C3 C4 18.4(13) . . . . ?
C1 Ru1 C3 C4 -102.6(8) . . . . ?
C2 Ru1 C3 C4 -129.5(12) . . . . ?
C5 Ru1 C3 C4 -29.3(8) . . . . ?
C6 Ru1 C3 C4 -66.9(9) . . . . ?
Cl2 Ru1 C3 C4 -175.1(6) . . . . ?
Cl1 Ru1 C3 C4 97.0(8) . . . . ?
C2 C3 C4 C5 -9(2) . . . . ?
Ru1 C3 C4 C5 50.9(12) . . . . ?
C2 C3 C4 C8 175.7(14) . . . . ?
Ru1 C3 C4 C8 -124.5(12) . . . . ?
C2 C3 C4 Ru1 -59.8(14) . . . . ?
N1 Ru1 C4 C3 -169.3(8) . . . . ?
C1 Ru1 C4 C3 67.5(8) . . . . ?
C2 Ru1 C4 C3 30.3(8) . . . . ?
C5 Ru1 C4 C3 133.9(13) . . . . ?
C6 Ru1 C4 C3 102.5(9) . . . . ?
Cl2 Ru1 C4 C3 13.5(17) . . . . ?
Cl1 Ru1 C4 C3 -83.9(8) . . . . ?
N1 Ru1 C4 C5 56.8(10) . . . . ?
C3 Ru1 C4 C5 -133.9(13) . . . . ?
C1 Ru1 C4 C5 -66.4(9) . . . . ?
C2 Ru1 C4 C5 -103.6(10) . . . . ?
C6 Ru1 C4 C5 -31.4(9) . . . . ?
Cl2 Ru1 C4 C5 -120.3(13) . . . . ?
Cl1 Ru1 C4 C5 142.2(8) . . . . ?
N1 Ru1 C4 C8 -57.6(15) . . . . ?
C3 Ru1 C4 C8 111.8(17) . . . . ?
C1 Ru1 C4 C8 179.2(15) . . . . ?
C2 Ru1 C4 C8 142.0(15) . . . . ?
C5 Ru1 C4 C8 -114.4(18) . . . . ?
C6 Ru1 C4 C8 -145.7(16) . . . . ?
Cl2 Ru1 C4 C8 125.3(15) . . . . ?
Cl1 Ru1 C4 C8 27.8(14) . . . . ?
C3 C4 C5 C6 6(2) . . . . ?
C8 C4 C5 C6 -178.4(13) . . . . ?
Ru1 C4 C5 C6 56.4(12) . . . . ?
C3 C4 C5 Ru1 -50.1(12) . . . . ?
C8 C4 C5 Ru1 125.2(13) . . . . ?
N1 Ru1 C5 C6 104.0(10) . . . . ?
C3 Ru1 C5 C6 -100.1(10) . . . . ?
C1 Ru1 C5 C6 -25.1(9) . . . . ?
C2 Ru1 C5 C6 -63.5(10) . . . . ?
C4 Ru1 C5 C6 -127.7(14) . . . . ?
Cl2 Ru1 C5 C6 24.8(14) . . . . ?
Cl1 Ru1 C5 C6 -174.7(8) . . . . ?
N1 Ru1 C5 C4 -128.3(9) . . . . ?
C3 Ru1 C5 C4 27.6(9) . . . . ?
C1 Ru1 C5 C4 102.6(9) . . . . ?
C2 Ru1 C5 C4 64.2(9) . . . . ?
C6 Ru1 C5 C4 127.7(14) . . . . ?
Cl2 Ru1 C5 C4 152.5(7) . . . . ?
Cl1 Ru1 C5 C4 -47.1(10) . . . . ?
C2 C1 C6 C5 7(2) . . . . ?
C7 C1 C6 C5 -175.2(14) . . . . ?
Ru1 C1 C6 C5 -49.9(15) . . . . ?
C2 C1 C6 Ru1 57.4(11) . . . . ?
C7 C1 C6 Ru1 -125.3(14) . . . . ?
C4 C5 C6 C1 -6(2) . . . . ?
Ru1 C5 C6 C1 49.9(14) . . . . ?
C4 C5 C6 Ru1 -55.9(12) . . . . ?
N1 Ru1 C6 C1 145.2(8) . . . . ?
C3 Ru1 C6 C1 -68.3(9) . . . . ?
C2 Ru1 C6 C1 -32.9(8) . . . . ?
C4 Ru1 C6 C1 -105.0(9) . . . . ?
C5 Ru1 C6 C1 -137.9(14) . . . . ?
Cl2 Ru1 C6 C1 56.5(8) . . . . ?
Cl1 Ru1 C6 C1 -124.6(12) . . . . ?
N1 Ru1 C6 C5 -76.9(10) . . . . ?
C3 Ru1 C6 C5 69.6(10) . . . . ?
C1 Ru1 C6 C5 137.9(14) . . . . ?
C2 Ru1 C6 C5 105.0(11) . . . . ?
C4 Ru1 C6 C5 32.9(9) . . . . ?
Cl2 Ru1 C6 C5 -165.6(8) . . . . ?
Cl1 Ru1 C6 C5 13(2) . . . . ?
C3 C4 C8 C9 160.2(17) . . . . ?
C5 C4 C8 C9 -15(2) . . . . ?
Ru1 C4 C8 C9 74(2) . . . . ?
C3 C4 C8 C10 -84(2) . . . . ?
C5 C4 C8 C10 101(2) . . . . ?
Ru1 C4 C8 C10 -169.7(15) . . . . ?
C14 N2 C11 N1 175.3(13) . . . . ?
C13 N2 C11 N1 -0.5(15) . . . . ?
C12 N1 C11 N2 3.6(15) . . . . ?
Ru1 N1 C11 N2 172.7(9) . . . . ?
C11 N1 C12 C13 -5.7(17) . . . . ?
Ru1 N1 C12 C13 -174.2(12) . . . . ?
N1 C12 C13 N2 5.6(19) . . . . ?
C14 N2 C13 C12 -179.2(14) . . . . ?
C11 N2 C13 C12 -3.2(17) . . . . ?
C11 N2 C14 C19 -145.1(15) . . . . ?
C13 N2 C14 C19 30(2) . . . . ?
C11 N2 C14 C15 31(2) . . . . ?
C13 N2 C14 C15 -153.8(14) . . . . ?
N2 C14 C15 C16 -179.4(13) . . . . ?
C19 C14 C15 C16 -3(2) . . . . ?
C14 C15 C16 C17 1(2) . . . . ?
C15 C16 C17 C20 179.5(14) . . . . ?
C15 C16 C17 C18 1(2) . . . . ?
C16 C17 C18 C19 -2(2) . . . . ?
C20 C17 C18 C19 179.8(16) . . . . ?
C17 C18 C19 C14 0(3) . . . . ?
N2 C14 C19 C18 178.5(16) . . . . ?
C15 C14 C19 C18 2(3) . . . . ?
C16 C17 C20 N3 109(53) . . . . ?
C18 C17 C20 N3 -72(54) . . . . ?
N4 Ru2 C21 C26 178.1(8) . . . . ?
C23 Ru2 C21 C26 104.8(10) . . . . ?
C22 Ru2 C21 C26 137.0(13) . . . . ?
C25 Ru2 C21 C26 31.9(9) . . . . ?
C24 Ru2 C21 C26 70.1(9) . . . . ?
Cl4 Ru2 C21 C26 -98.7(9) . . . . ?
Cl3 Ru2 C21 C26 -14.6(13) . . . . ?
N4 Ru2 C21 C22 41.2(10) . . . . ?
C23 Ru2 C21 C22 -32.2(9) . . . . ?
C26 Ru2 C21 C22 -137.0(13) . . . . ?
C25 Ru2 C21 C22 -105.1(9) . . . . ?
C24 Ru2 C21 C22 -66.8(9) . . . . ?
Cl4 Ru2 C21 C22 124.3(8) . . . . ?
Cl3 Ru2 C21 C22 -151.6(7) . . . . ?
N4 Ru2 C21 C27 -59.2(13) . . . . ?
C23 Ru2 C21 C27 -132.5(13) . . . . ?
C22 Ru2 C21 C27 -100.3(15) . . . . ?
C26 Ru2 C21 C27 122.7(16) . . . . ?
C25 Ru2 C21 C27 154.6(13) . . . . ?
C24 Ru2 C21 C27 -167.2(12) . . . . ?
Cl4 Ru2 C21 C27 24.0(11) . . . . ?
Cl3 Ru2 C21 C27 108.1(12) . . . . ?
C26 C21 C22 C23 8(2) . . . . ?
C27 C21 C22 C23 179.7(13) . . . . ?
Ru2 C21 C22 C23 56.0(12) . . . . ?
C26 C21 C22 Ru2 -47.6(12) . . . . ?
C27 C21 C22 Ru2 123.7(10) . . . . ?
N4 Ru2 C22 C23 83.8(9) . . . . ?
C26 Ru2 C22 C23 -102.0(10) . . . . ?
C25 Ru2 C22 C23 -63.8(10) . . . . ?
C24 Ru2 C22 C23 -24.7(9) . . . . ?
C21 Ru2 C22 C23 -127.9(13) . . . . ?
Cl4 Ru2 C22 C23 171.3(8) . . . . ?
Cl3 Ru2 C22 C23 -5.8(19) . . . . ?
N4 Ru2 C22 C21 -148.3(8) . . . . ?
C23 Ru2 C22 C21 127.9(13) . . . . ?
C26 Ru2 C22 C21 25.9(9) . . . . ?
C25 Ru2 C22 C21 64.1(9) . . . . ?
C24 Ru2 C22 C21 103.2(9) . . . . ?
Cl4 Ru2 C22 C21 -60.8(9) . . . . ?
Cl3 Ru2 C22 C21 122.1(12) . . . . ?
C21 C22 C23 C24 -5(2) . . . . ?
Ru2 C22 C23 C24 52.7(16) . . . . ?
C21 C22 C23 Ru2 -57.6(11) . . . . ?
N4 Ru2 C23 C24 123.6(10) . . . . ?
C22 Ru2 C23 C24 -138.2(14) . . . . ?
C26 Ru2 C23 C24 -70.1(10) . . . . ?
C25 Ru2 C23 C24 -32.8(10) . . . . ?
C21 Ru2 C23 C24 -106.0(11) . . . . ?
Cl4 Ru2 C23 C24 -153.6(8) . . . . ?
Cl3 Ru2 C23 C24 39.7(11) . . . . ?
N4 Ru2 C23 C22 -98.2(9) . . . . ?
C26 Ru2 C23 C22 68.1(9) . . . . ?
C25 Ru2 C23 C22 105.4(10) . . . . ?
C24 Ru2 C23 C22 138.2(14) . . . . ?
C21 Ru2 C23 C22 32.3(9) . . . . ?
Cl4 Ru2 C23 C22 -15.4(14) . . . . ?
Cl3 Ru2 C23 C22 177.9(7) . . . . ?
C22 C23 C24 C28 -176.8(14) . . . . ?
Ru2 C23 C24 C28 -125.3(15) . . . . ?
C22 C23 C24 C25 3(2) . . . . ?
Ru2 C23 C24 C25 54.8(12) . . . . ?
C22 C23 C24 Ru2 -51.5(16) . . . . ?
N4 Ru2 C24 C23 -61.8(10) . . . . ?
C22 Ru2 C24 C23 26.7(9) . . . . ?
C26 Ru2 C24 C23 101.5(10) . . . . ?
C25 Ru2 C24 C23 128.6(14) . . . . ?
C21 Ru2 C24 C23 65.0(10) . . . . ?
Cl4 Ru2 C24 C23 112.9(14) . . . . ?
Cl3 Ru2 C24 C23 -147.7(9) . . . . ?
N4 Ru2 C24 C28 59.6(14) . . . . ?
C23 Ru2 C24 C28 121.5(19) . . . . ?
C22 Ru2 C24 C28 148.1(16) . . . . ?
C26 Ru2 C24 C28 -137.1(14) . . . . ?
C25 Ru2 C24 C28 -110.0(16) . . . . ?
C21 Ru2 C24 C28 -173.5(15) . . . . ?
Cl4 Ru2 C24 C28 -125.6(17) . . . . ?
Cl3 Ru2 C24 C28 -26.2(14) . . . . ?
N4 Ru2 C24 C25 169.6(8) . . . . ?
C23 Ru2 C24 C25 -128.6(14) . . . . ?
C22 Ru2 C24 C25 -101.9(9) . . . . ?
C26 Ru2 C24 C25 -27.1(8) . . . . ?
C21 Ru2 C24 C25 -63.6(9) . . . . ?
Cl4 Ru2 C24 C25 -15.7(19) . . . . ?
Cl3 Ru2 C24 C25 83.7(8) . . . . ?
C23 C24 C25 C26 -5(2) . . . . ?
C28 C24 C25 C26 175.0(14) . . . . ?
Ru2 C24 C25 C26 49.6(13) . . . . ?
C23 C24 C25 Ru2 -54.6(13) . . . . ?
C28 C24 C25 Ru2 125.4(12) . . . . ?
N4 Ru2 C25 C26 -154.8(8) . . . . ?
C23 Ru2 C25 C26 -106.4(10) . . . . ?
C22 Ru2 C25 C26 -68.5(9) . . . . ?
C24 Ru2 C25 C26 -136.2(13) . . . . ?
C21 Ru2 C25 C26 -30.5(8) . . . . ?
Cl4 Ru2 C25 C26 38.8(10) . . . . ?
Cl3 Ru2 C25 C26 126.4(8) . . . . ?
N4 Ru2 C25 C24 -18.6(14) . . . . ?
C23 Ru2 C25 C24 29.8(8) . . . . ?
C22 Ru2 C25 C24 67.7(8) . . . . ?
C26 Ru2 C25 C24 136.2(13) . . . . ?
C21 Ru2 C25 C24 105.8(9) . . . . ?
Cl4 Ru2 C25 C24 175.0(6) . . . . ?
Cl3 Ru2 C25 C24 -97.4(8) . . . . ?
C22 C21 C26 C25 -10(2) . . . . ?
C27 C21 C26 C25 179.9(13) . . . . ?
Ru2 C21 C26 C25 -57.3(12) . . . . ?
C22 C21 C26 Ru2 47.0(11) . . . . ?
C27 C21 C26 Ru2 -122.7(13) . . . . ?
C24 C25 C26 C21 9(2) . . . . ?
Ru2 C25 C26 C21 58.5(12) . . . . ?
C24 C25 C26 Ru2 -49.7(12) . . . . ?
N4 Ru2 C26 C21 -5(2) . . . . ?
C23 Ru2 C26 C21 -65.8(9) . . . . ?
C22 Ru2 C26 C21 -27.3(8) . . . . ?
C25 Ru2 C26 C21 -128.9(13) . . . . ?
C24 Ru2 C26 C21 -101.2(9) . . . . ?
Cl4 Ru2 C26 C21 81.7(8) . . . . ?
Cl3 Ru2 C26 C21 171.6(7) . . . . ?
N4 Ru2 C26 C25 123.5(19) . . . . ?
C23 Ru2 C26 C25 63.1(9) . . . . ?
C22 Ru2 C26 C25 101.6(10) . . . . ?
C24 Ru2 C26 C25 27.7(9) . . . . ?
C21 Ru2 C26 C25 128.9(13) . . . . ?
Cl4 Ru2 C26 C25 -149.4(8) . . . . ?
Cl3 Ru2 C26 C25 -59.5(9) . . . . ?
C23 C24 C28 C29 14(2) . . . . ?
C25 C24 C28 C29 -166.0(15) . . . . ?
Ru2 C24 C28 C29 -79.5(16) . . . . ?
C23 C24 C28 C30 -117(2) . . . . ?
C25 C24 C28 C30 63.3(17) . . . . ?
Ru2 C24 C28 C30 149.8(13) . . . . ?
C32 N4 C31 N5 3.1(16) . . . . ?
Ru2 N4 C31 N5 -170.8(9) . . . . ?
C33 N5 C31 N4 0.9(17) . . . . ?
C34 N5 C31 N4 -177.8(12) . . . . ?
C31 N4 C32 C33 -5.6(16) . . . . ?
Ru2 N4 C32 C33 168.4(10) . . . . ?
C31 N5 C33 C32 -4.1(16) . . . . ?
C34 N5 C33 C32 174.5(13) . . . . ?
N4 C32 C33 N5 5.9(16) . . . . ?
C33 N5 C34 C39 145.7(15) . . . . ?
C31 N5 C34 C39 -36(2) . . . . ?
C33 N5 C34 C35 -32(2) . . . . ?
C31 N5 C34 C35 146.0(13) . . . . ?
C39 C34 C35 C36 2(2) . . . . ?
N5 C34 C35 C36 180.0(12) . . . . ?
C34 C35 C36 C37 2(2) . . . . ?
C35 C36 C37 C38 -2(2) . . . . ?
C35 C36 C37 C40 -176.3(13) . . . . ?
C36 C37 C38 C39 -1(2) . . . . ?
C40 C37 C38 C39 172.7(14) . . . . ?
C37 C38 C39 C34 4(2) . . . . ?
C35 C34 C39 C38 -5(2) . . . . ?
N5 C34 C39 C38 177.1(13) . . . . ?
C36 C37 C40 N6 -8(100) . . . . ?
C38 C37 C40 N6 178(100) . . . . ?
